data_1516502
loop_
_publ_author_name
'Chan, Siu-Chung'
'England, Jason'
'Wieghardt, Karl'
'Wong, Chun-Yuen'

_publ_section_title
;
 Trapping of the putative 1,2-dinitrosoarene intermediate of benzofuroxan
 tautomerization by coordination at ruthenium and exploration of its redox
 non-innocence
;
_journal_issue 10
_journal_name_full 'Chemical Science'
_journal_page_first 3883
_journal_paper_doi 10.1039/C4SC01185F
_journal_volume 5
_journal_year 2014
_chemical_formula_sum 'C12.5 H17.5 Cl2 N2.5 O3 Ru S3'
_chemical_formula_weight 518.94
_chemical_name_systematic
; 
 ? 
;
_space_group_IT_number 7
_symmetry_cell_setting monoclinic
_symmetry_space_group_name_Hall 'P -2yac'
_symmetry_space_group_name_H-M 'P 1 n 1'
_atom_sites_solution_hydrogens geom
_atom_sites_solution_primary direct
_atom_sites_solution_secondary difmap
_audit_creation_method SHELXL-97
_cell_angle_alpha 90.00
_cell_angle_beta 110.968(2)
_cell_angle_gamma 90.00
_cell_formula_units_Z 4
_cell_length_a 11.7724(2)
_cell_length_b 13.4968(3)
_cell_length_c 12.2285(3)
_cell_measurement_reflns_used 8108
_cell_measurement_temperature 133(2)
_cell_measurement_theta_max 71.4905
_cell_measurement_theta_min 3.8680
_cell_volume 1814.32(7)
_computing_structure_refinement 'SHELXL-97 (Sheldrick, 1997)'
_computing_structure_solution 'SHELXS-97 (Sheldrick, 1990)'
_diffrn_ambient_temperature 133(2)
_diffrn_detector_area_resol_mean 16.1270
_diffrn_measured_fraction_theta_full 0.992
_diffrn_measured_fraction_theta_max 0.992
_diffrn_measurement_device_type 'Xcalibur, Sapphire3, Gemini ultra'
_diffrn_measurement_method '\w scans'
_diffrn_radiation_monochromator graphite
_diffrn_radiation_source 'fine-focus sealed tube'
_diffrn_radiation_type CuK\a
_diffrn_radiation_wavelength 1.54178
_diffrn_reflns_av_R_equivalents 0.0232
_diffrn_reflns_av_sigmaI/netI 0.0201
_diffrn_reflns_limit_h_max 14
_diffrn_reflns_limit_h_min -13
_diffrn_reflns_limit_k_max 15
_diffrn_reflns_limit_k_min -16
_diffrn_reflns_limit_l_max 14
_diffrn_reflns_limit_l_min -11
_diffrn_reflns_number 11507
_diffrn_reflns_theta_full 67.49
_diffrn_reflns_theta_max 67.49
_diffrn_reflns_theta_min 3.87
_exptl_absorpt_coefficient_mu 13.089
_exptl_absorpt_correction_T_max 1.00000
_exptl_absorpt_correction_T_min 0.29527
_exptl_absorpt_correction_type multi-scan
_exptl_absorpt_process_details 'CrysAlisPro, Agilent Technologies, Version 1.171.35.21'
_exptl_crystal_colour Purple
_exptl_crystal_density_diffrn 1.900
_exptl_crystal_density_method 'not measured'
_exptl_crystal_description Block
_exptl_crystal_F_000 1040
_exptl_crystal_size_max 0.28
_exptl_crystal_size_mid 0.18
_exptl_crystal_size_min 0.09
_refine_diff_density_max 0.608
_refine_diff_density_min -0.538
_refine_diff_density_rms 0.081
_refine_ls_abs_structure_details 'Flack H D (1983), Acta Cryst. A39, 876-881'
_refine_ls_abs_structure_Flack 0.00(2)
_refine_ls_extinction_method none
_refine_ls_goodness_of_fit_ref 1.025
_refine_ls_hydrogen_treatment constr
_refine_ls_matrix_type full
_refine_ls_number_parameters 455
_refine_ls_number_reflns 4796
_refine_ls_number_restraints 2
_refine_ls_restrained_S_all 1.025
_refine_ls_R_factor_all 0.0238
_refine_ls_R_factor_gt 0.0235
_refine_ls_shift/su_max 0.001
_refine_ls_shift/su_mean 0.000
_refine_ls_structure_factor_coef Fsqd
_refine_ls_weighting_details 'calc w=1/[\s^2^(Fo^2^)+(0.0484P)^2^+0.5843P] where P=(Fo^2^+2Fc^2^)/3'
_refine_ls_weighting_scheme calc
_refine_ls_wR_factor_gt 0.0634
_refine_ls_wR_factor_ref 0.0637
_reflns_number_gt 4747
_reflns_number_total 4796
_reflns_threshold_expression >2sigma(I)
_cod_data_source_file c4sc01185f2.cif
_cod_data_source_block complex-1a
_cod_depositor_comments
;
The following automatic conversions were performed:

'_symmetry_cell_setting' value 'Monoclinic' changed to 'monoclinic'
according to
/usr/data/users/saulius/crontab/automatic-downloads/rss-feeds/RSC/lib/dictionaries/cif_core.dic
dictionary named 'cif_core.dic' version 2.4.2 from 2011-04-26.

Automatic conversion script
Id: cif_fix_values 2281 2013-09-26 08:29:07Z andrius 

 Adding full bibliography for 1516502--1516506.cif.
;
_cod_original_sg_symbol_H-M Pn
_cod_database_code 1516502

loop_
_symmetry_equiv_pos_as_xyz
'x, y, z'
'x+1/2, -y, z+1/2'

loop_
_atom_site_label
_atom_site_type_symbol
_atom_site_fract_x
_atom_site_fract_y
_atom_site_fract_z
_atom_site_U_iso_or_equiv
_atom_site_adp_type
_atom_site_occupancy
_atom_site_symmetry_multiplicity
_atom_site_calc_flag
_atom_site_refinement_flags
C1 C 0.8191(5) 0.8082(3) 0.8880(4) 0.0187(9) Uani 1 1 d .
C2 C 0.9070(4) 0.8312(4) 0.9943(4) 0.0249(10) Uani 1 1 d .
H2 H 0.9678 0.7862 1.0335 0.030 Uiso 1 1 calc R
C3 C 0.9014(5) 0.9245(4) 1.0408(4) 0.0333(12) Uani 1 1 d .
H3 H 0.9584 0.9413 1.1135 0.040 Uiso 1 1 calc R
C4 C 0.8135(5) 0.9928(4) 0.9818(5) 0.0342(12) Uani 1 1 d .
H4 H 0.8132 1.0548 1.0148 0.041 Uiso 1 1 calc R
C5 C 0.7255(5) 0.9701(3) 0.8737(4) 0.0250(10) Uani 1 1 d .
H5 H 0.6667 1.0162 0.8335 0.030 Uiso 1 1 calc R
C6 C 0.7281(4) 0.8761(3) 0.8274(4) 0.0194(9) Uani 1 1 d .
C7 C 0.3924(5) 0.6979(3) 0.6982(5) 0.0255(11) Uani 1 1 d .
H7A H 0.3317 0.6727 0.7278 0.031 Uiso 1 1 calc R
H7B H 0.3857 0.7695 0.6953 0.031 Uiso 1 1 calc R
C8 C 0.3644(4) 0.6596(3) 0.5763(4) 0.0244(10) Uani 1 1 d .
H8A H 0.2879 0.6877 0.5252 0.029 Uiso 1 1 calc R
H8B H 0.3550 0.5882 0.5761 0.029 Uiso 1 1 calc R
C9 C 0.5114(4) 0.5731(3) 0.4583(4) 0.0271(10) Uani 1 1 d .
H9A H 0.4362 0.5521 0.3979 0.032 Uiso 1 1 calc R
H9B H 0.5706 0.5842 0.4211 0.032 Uiso 1 1 calc R
C10 C 0.5562(4) 0.4908(3) 0.5451(4) 0.0286(10) Uani 1 1 d .
H10A H 0.5780 0.4345 0.5074 0.034 Uiso 1 1 calc R
H10B H 0.4915 0.4703 0.5717 0.034 Uiso 1 1 calc R
C11 C 0.6513(5) 0.4837(3) 0.7948(4) 0.0258(10) Uani 1 1 d .
H11A H 0.6411 0.4124 0.7882 0.031 Uiso 1 1 calc R
H11B H 0.7193 0.4974 0.8665 0.031 Uiso 1 1 calc R
C12 C 0.5368(4) 0.5292(3) 0.8045(4) 0.0254(10) Uani 1 1 d .
H12A H 0.5289 0.5083 0.8773 0.030 Uiso 1 1 calc R
H12B H 0.4661 0.5056 0.7404 0.030 Uiso 1 1 calc R
C13 C 0.6960(5) 0.2958(3) 0.3866(5) 0.0214(10) Uani 1 1 d .
C14 C 0.6044(5) 0.3104(4) 0.2779(4) 0.0288(11) Uani 1 1 d .
H14 H 0.5496 0.2605 0.2412 0.035 Uiso 1 1 calc R
C15 C 0.5986(5) 0.4036(4) 0.2267(5) 0.0341(11) Uani 1 1 d .
H15 H 0.5382 0.4160 0.1545 0.041 Uiso 1 1 calc R
C16 C 0.6812(5) 0.4786(4) 0.2811(5) 0.0355(13) Uani 1 1 d .
H16 H 0.6754 0.5397 0.2443 0.043 Uiso 1 1 calc R
C17 C 0.7719(5) 0.4630(3) 0.3895(4) 0.0256(10) Uani 1 1 d .
H17 H 0.8264 0.5130 0.4265 0.031 Uiso 1 1 calc R
C18 C 0.7787(4) 0.3703(3) 0.4409(4) 0.0204(9) Uani 1 1 d .
C19 C 1.1332(5) 0.1996(3) 0.6032(5) 0.0247(11) Uani 1 1 d .
H19A H 1.1974 0.1678 0.5836 0.030 Uiso 1 1 calc R
H19B H 1.1392 0.2703 0.5921 0.030 Uiso 1 1 calc R
C20 C 1.1563(5) 0.1806(4) 0.7328(5) 0.0298(11) Uani 1 1 d .
H20A H 1.2270 0.2182 0.7802 0.036 Uiso 1 1 calc R
H20B H 1.1743 0.1109 0.7496 0.036 Uiso 1 1 calc R
C21 C 1.0078(5) 0.1043(4) 0.8498(4) 0.0298(11) Uani 1 1 d .
H21A H 1.0827 0.0914 0.9150 0.036 Uiso 1 1 calc R
H21B H 0.9445 0.1167 0.8817 0.036 Uiso 1 1 calc R
C22 C 0.9742(5) 0.0129(4) 0.7727(5) 0.0303(11) Uani 1 1 d .
H22A H 0.9571 -0.0414 0.8165 0.036 Uiso 1 1 calc R
H22B H 1.0425 -0.0062 0.7507 0.036 Uiso 1 1 calc R
C23 C 0.8877(5) -0.0234(3) 0.5297(4) 0.0280(10) Uani 1 1 d .
H23A H 0.9020 -0.0932 0.5484 0.034 Uiso 1 1 calc R
H23B H 0.8220 -0.0184 0.4544 0.034 Uiso 1 1 calc R
C24 C 1.0020(5) 0.0214(3) 0.5194(4) 0.0277(10) Uani 1 1 d .
H24A H 1.0163 -0.0075 0.4529 0.033 Uiso 1 1 calc R
H24B H 1.0714 0.0061 0.5893 0.033 Uiso 1 1 calc R
C25 C 0.4681(6) 0.2107(5) 0.7889(6) 0.0515(16) Uani 1 1 d .
H25A H 0.4267 0.1497 0.7902 0.077 Uiso 1 1 calc R
H25B H 0.5349 0.1981 0.7634 0.077 Uiso 1 1 calc R
H25C H 0.4126 0.2563 0.7359 0.077 Uiso 1 1 calc R
Cl1 Cl 0.77411(10) 0.73066(9) 0.56281(10) 0.0239(2) Uani 1 1 d .
Cl2 Cl 0.73344(10) 0.24412(8) 0.71055(11) 0.0245(2) Uani 1 1 d .
Cl3A Cl 0.735(4) 0.564(3) 0.047(3) 0.040(6) Uani 0.10(2) 1 d P
Cl4A Cl 0.7951(5) 0.0496(5) 0.24819(18) 0.0319(12) Uani 0.75(2) 1 d P
Cl3B Cl 0.7839(5) 0.5957(3) 0.0746(3) 0.0298(11) Uani 0.90(2) 1 d P
Cl4B Cl 0.746(3) 0.088(2) 0.225(2) 0.057(7) Uani 0.25(2) 1 d P
N1 N 0.8096(4) 0.7140(3) 0.8281(4) 0.0164(9) Uani 1 1 d .
N2 N 0.6443(3) 0.8418(3) 0.7182(3) 0.0197(8) Uani 1 1 d .
N3 N 0.7123(4) 0.2055(3) 0.4534(4) 0.0213(10) Uani 1 1 d .
N4 N 0.8691(3) 0.3425(3) 0.5524(3) 0.0190(8) Uani 1 1 d .
N5 N 0.5140(7) 0.2536(5) 0.9070(6) 0.0589(13) Uani 1 1 d .
O1 O 0.8956(3) 0.6569(2) 0.8682(3) 0.0262(7) Uani 1 1 d .
O2 O 0.5697(4) 0.9023(2) 0.6579(3) 0.0343(8) Uani 1 1 d .
O3 O 0.6327(3) 0.1424(3) 0.4165(3) 0.0304(8) Uani 1 1 d .
O4 O 0.9451(3) 0.4061(2) 0.6024(3) 0.0347(8) Uani 1 1 d .
O5 O 0.4773(8) 0.3339(4) 0.9254(6) 0.108(3) Uani 1 1 d .
O6 O 0.5932(7) 0.2022(4) 0.9869(6) 0.107(3) Uani 1 1 d .
Ru1 Ru 0.66278(3) 0.701886(19) 0.68936(2) 0.01395(9) Uani 1 1 d .
Ru2 Ru 0.85505(2) 0.20548(2) 0.59652(2) 0.01365(9) Uani 1 1 d .
S1 S 0.54212(10) 0.66434(7) 0.80022(10) 0.0190(2) Uani 1 1 d .
S2 S 0.48402(12) 0.69060(9) 0.51918(11) 0.0213(3) Uani 1 1 d .
S3 S 0.68847(10) 0.52842(7) 0.67155(10) 0.0213(2) Uani 1 1 d .
S4 S 0.98744(10) 0.15670(7) 0.50078(10) 0.0208(2) Uani 1 1 d .
S5 S 1.02751(11) 0.21451(8) 0.77314(11) 0.0215(3) Uani 1 1 d .
S6 S 0.84029(10) 0.03490(7) 0.63942(10) 0.0203(2) Uani 1 1 d .

loop_
_atom_site_aniso_label
_atom_site_aniso_U_11
_atom_site_aniso_U_22
_atom_site_aniso_U_33
_atom_site_aniso_U_23
_atom_site_aniso_U_13
_atom_site_aniso_U_12
C1 0.023(2) 0.018(2) 0.018(2) -0.0031(16) 0.0115(19) -0.0044(17)
C2 0.017(2) 0.032(2) 0.025(2) 0.0056(19) 0.0067(18) -0.0057(19)
C3 0.042(3) 0.036(3) 0.024(2) -0.009(2) 0.014(2) -0.024(2)
C4 0.050(3) 0.028(2) 0.036(3) -0.011(2) 0.030(3) -0.019(2)
C5 0.032(2) 0.0172(19) 0.034(2) -0.0060(18) 0.021(2) -0.0060(18)
C6 0.019(2) 0.019(2) 0.025(2) -0.0020(17) 0.0137(18) -0.0018(17)
C7 0.019(3) 0.026(2) 0.034(3) -0.0022(18) 0.013(2) -0.0005(17)
C8 0.015(2) 0.030(2) 0.032(2) -0.0046(19) 0.0126(19) -0.0039(18)
C9 0.021(2) 0.033(2) 0.031(2) -0.016(2) 0.0136(19) -0.0096(19)
C10 0.026(2) 0.025(2) 0.042(3) -0.015(2) 0.021(2) -0.0090(18)
C11 0.034(3) 0.0132(18) 0.043(3) 0.0014(18) 0.028(2) 0.0003(18)
C12 0.030(2) 0.019(2) 0.036(3) 0.0006(18) 0.023(2) -0.0012(18)
C13 0.017(2) 0.026(2) 0.024(2) 0.0025(17) 0.011(2) 0.0012(16)
C14 0.024(3) 0.041(3) 0.021(2) 0.011(2) 0.008(2) 0.006(2)
C15 0.030(3) 0.047(3) 0.026(2) 0.014(2) 0.010(2) 0.014(2)
C16 0.042(3) 0.035(3) 0.040(3) 0.017(2) 0.027(3) 0.019(2)
C17 0.027(2) 0.022(2) 0.036(3) 0.0045(19) 0.021(2) 0.0040(19)
C18 0.018(2) 0.026(2) 0.020(2) 0.0064(18) 0.0109(17) 0.0098(18)
C19 0.015(2) 0.030(3) 0.035(3) -0.0022(18) 0.016(2) -0.0063(18)
C20 0.018(2) 0.035(2) 0.035(3) 0.007(2) 0.009(2) -0.003(2)
C21 0.029(3) 0.038(3) 0.025(2) 0.008(2) 0.012(2) 0.000(2)
C22 0.025(2) 0.031(2) 0.041(3) 0.017(2) 0.019(2) 0.009(2)
C23 0.036(3) 0.019(2) 0.037(3) -0.0077(18) 0.024(2) -0.0063(19)
C24 0.033(3) 0.020(2) 0.038(3) -0.0019(19) 0.022(2) -0.0005(19)
C25 0.040(3) 0.071(4) 0.047(4) -0.008(3) 0.019(3) -0.001(3)
Cl1 0.0205(5) 0.0290(5) 0.0261(5) 0.0015(4) 0.0131(4) -0.0048(4)
Cl2 0.0205(5) 0.0276(5) 0.0309(5) -0.0043(4) 0.0158(4) 0.0017(4)
Cl3A 0.034(14) 0.043(10) 0.045(9) -0.002(9) 0.017(9) -0.003(13)
Cl4A 0.0412(18) 0.0330(18) 0.0218(10) -0.0041(8) 0.0115(10) -0.0155(15)
Cl3B 0.030(2) 0.0265(14) 0.0392(12) 0.0100(10) 0.0199(13) 0.0144(13)
Cl4B 0.073(12) 0.051(9) 0.071(7) -0.026(8) 0.054(9) -0.037(10)
N1 0.014(2) 0.0141(17) 0.023(2) 0.0039(14) 0.0089(18) 0.0036(14)
N2 0.0145(18) 0.0201(18) 0.0264(19) -0.0002(15) 0.0095(15) -0.0006(15)
N3 0.023(3) 0.023(2) 0.021(2) -0.0026(14) 0.0111(19) -0.0005(15)
N4 0.0152(18) 0.0145(17) 0.0280(19) -0.0003(14) 0.0085(15) -0.0012(15)
N5 0.061(3) 0.058(3) 0.061(4) 0.012(3) 0.025(3) -0.017(2)
O1 0.0200(17) 0.0296(17) 0.0281(17) 0.0066(13) 0.0074(14) 0.0075(14)
O2 0.0304(19) 0.0216(16) 0.043(2) 0.0026(14) 0.0037(16) 0.0098(14)
O3 0.0235(18) 0.0324(17) 0.0307(18) -0.0068(14) 0.0039(14) -0.0185(15)
O4 0.029(2) 0.0179(15) 0.047(2) 0.0011(15) 0.0010(16) -0.0112(14)
O5 0.194(8) 0.061(3) 0.095(4) 0.016(3) 0.085(5) 0.037(4)
O6 0.095(5) 0.080(4) 0.103(5) 0.023(3) -0.016(4) -0.020(3)
Ru1 0.01220(17) 0.01193(15) 0.01884(17) -0.00131(11) 0.00692(13) -0.00101(11)
Ru2 0.01255(17) 0.01279(15) 0.01695(17) 0.00057(11) 0.00691(13) -0.00091(11)
S1 0.0203(5) 0.0164(5) 0.0251(5) -0.0008(4) 0.0141(4) 0.0015(4)
S2 0.0164(6) 0.0263(5) 0.0210(6) -0.0048(4) 0.0062(5) -0.0032(4)
S3 0.0203(5) 0.0149(4) 0.0349(6) -0.0042(4) 0.0175(5) -0.0011(4)
S4 0.0232(6) 0.0190(5) 0.0270(5) -0.0022(4) 0.0173(5) -0.0057(4)
S5 0.0156(6) 0.0283(5) 0.0210(6) 0.0022(4) 0.0070(5) -0.0015(4)
S6 0.0215(5) 0.0151(4) 0.0304(5) 0.0038(4) 0.0167(4) -0.0006(4)

loop_
_atom_type_symbol
_atom_type_description
_atom_type_scat_dispersion_real
_atom_type_scat_dispersion_imag
_atom_type_scat_source
C C 0.0181 0.0091 'International Tables Vol C Tables 4.2.6.8 and 6.1.1.4'
H H 0.0000 0.0000 'International Tables Vol C Tables 4.2.6.8 and 6.1.1.4'
N N 0.0311 0.0180 'International Tables Vol C Tables 4.2.6.8 and 6.1.1.4'
O O 0.0492 0.0322 'International Tables Vol C Tables 4.2.6.8 and 6.1.1.4'
S S 0.3331 0.5567 'International Tables Vol C Tables 4.2.6.8 and 6.1.1.4'
Cl Cl 0.3639 0.7018 'International Tables Vol C Tables 4.2.6.8 and 6.1.1.4'
Ru Ru 0.0552 3.2960 'International Tables Vol C Tables 4.2.6.8 and 6.1.1.4'

loop_
_geom_angle_atom_site_label_1
_geom_angle_atom_site_label_2
_geom_angle_atom_site_label_3
_geom_angle
C2 C1 C6 121.7(4)
C2 C1 N1 124.8(4)
C6 C1 N1 113.5(4)
C1 C2 C3 117.4(5)
C4 C3 C2 121.7(5)
C3 C4 C5 120.9(5)
C4 C5 C6 118.0(5)
C5 C6 C1 120.2(4)
C5 C6 N2 124.6(4)
C1 C6 N2 115.2(4)
C8 C7 S1 114.3(4)
C7 C8 S2 112.0(3)
C10 C9 S2 115.0(3)
C9 C10 S3 111.8(3)
C12 C11 S3 114.4(3)
C11 C12 S1 111.1(3)
C18 C13 C14 121.5(4)
C18 C13 N3 114.3(4)
C14 C13 N3 124.2(5)
C13 C14 C15 116.9(5)
C14 C15 C16 121.7(5)
C17 C16 C15 120.7(5)
C16 C17 C18 117.9(5)
C17 C18 C13 121.2(4)
C17 C18 N4 124.3(4)
C13 C18 N4 114.5(4)
C20 C19 S4 115.7(3)
C19 C20 S5 112.5(4)
C22 C21 S5 113.4(3)
C21 C22 S6 111.7(3)
C24 C23 S6 113.9(3)
C23 C24 S4 111.0(3)
O1 N1 C1 116.5(4)
O1 N1 Ru1 130.1(3)
C1 N1 Ru1 113.4(3)
O2 N2 C6 116.9(4)
O2 N2 Ru1 129.5(3)
C6 N2 Ru1 113.6(3)
O3 N3 C13 116.7(5)
O3 N3 Ru2 129.1(3)
C13 N3 Ru2 114.1(3)
O4 N4 C18 116.4(4)
O4 N4 Ru2 129.9(3)
C18 N4 Ru2 113.6(3)
O5 N5 O6 123.3(8)
O5 N5 C25 120.2(7)
O6 N5 C25 116.5(7)
N2 Ru1 N1 83.27(15)
N2 Ru1 S1 88.56(11)
N1 Ru1 S1 92.70(13)
N2 Ru1 S2 95.69(12)
N1 Ru1 S2 178.80(11)
S1 Ru1 S2 87.86(4)
N2 Ru1 S3 175.06(12)
N1 Ru1 S3 93.45(11)
S1 Ru1 S3 87.90(3)
S2 Ru1 S3 87.62(4)
N2 Ru1 Cl1 94.72(11)
N1 Ru1 Cl1 91.65(13)
S1 Ru1 Cl1 174.83(4)
S2 Ru1 Cl1 87.84(4)
S3 Ru1 Cl1 89.05(4)
N3 Ru2 N4 83.22(15)
N3 Ru2 S4 93.73(14)
N4 Ru2 S4 89.47(11)
N3 Ru2 S5 176.91(11)
N4 Ru2 S5 94.21(12)
S4 Ru2 S5 87.94(4)
N3 Ru2 S6 95.22(11)
N4 Ru2 S6 176.30(12)
S4 Ru2 S6 87.28(4)
S5 Ru2 S6 87.44(4)
N3 Ru2 Cl2 91.15(14)
N4 Ru2 Cl2 94.74(11)
S4 Ru2 Cl2 173.90(4)
S5 Ru2 Cl2 87.36(4)
S6 Ru2 Cl2 88.64(4)
C7 S1 C12 103.5(2)
C7 S1 Ru1 100.91(18)
C12 S1 Ru1 105.47(15)
C9 S2 C8 103.2(2)
C9 S2 Ru1 100.50(16)
C8 S2 Ru1 103.99(16)
C11 S3 C10 102.9(2)
C11 S3 Ru1 100.06(14)
C10 S3 Ru1 104.62(16)
C19 S4 C24 102.0(2)
C19 S4 Ru2 101.43(17)
C24 S4 Ru2 105.37(15)
C20 S5 C21 102.0(2)
C20 S5 Ru2 105.37(18)
C21 S5 Ru2 101.61(17)
C23 S6 C22 101.1(2)
C23 S6 Ru2 101.02(15)
C22 S6 Ru2 104.13(16)

loop_
_geom_bond_atom_site_label_1
_geom_bond_atom_site_label_2
_geom_bond_distance
C1 C2 1.376(7)
C1 C6 1.403(7)
C1 N1 1.451(6)
C2 C3 1.393(7)
C3 C4 1.380(8)
C4 C5 1.391(7)
C5 C6 1.394(6)
C6 N2 1.424(6)
C7 C8 1.499(7)
C7 S1 1.815(6)
C8 S2 1.830(4)
C9 C10 1.496(7)
C9 S2 1.829(5)
C10 S3 1.830(5)
C11 C12 1.524(6)
C11 S3 1.817(4)
C12 S1 1.827(4)
C13 C18 1.393(7)
C13 C14 1.394(7)
C13 N3 1.440(6)
C14 C15 1.395(7)
C15 C16 1.396(8)
C16 C17 1.389(8)
C17 C18 1.389(6)
C18 N4 1.447(6)
C19 C20 1.531(7)
C19 S4 1.820(6)
C20 S5 1.814(5)
C21 C22 1.517(7)
C21 S5 1.818(5)
C22 S6 1.841(5)
C23 C24 1.522(6)
C23 S6 1.807(4)
C24 S4 1.840(4)
C25 N5 1.467(9)
Cl1 Ru1 2.3905(11)
Cl2 Ru2 2.3864(11)
Cl3A Cl3B 0.70(6)
Cl4A Cl4B 0.76(3)
N1 O1 1.227(5)
N1 Ru1 1.948(4)
N2 O2 1.231(5)
N2 Ru1 1.947(3)
N3 O3 1.227(5)
N3 Ru2 1.945(5)
N4 O4 1.234(5)
N4 Ru2 1.950(3)
N5 O5 1.216(9)
N5 O6 1.287(9)
Ru1 S1 2.3431(11)
Ru1 S2 2.3766(14)
Ru1 S3 2.3806(10)
Ru2 S4 2.3534(11)
Ru2 S5 2.3797(13)
Ru2 S6 2.3815(10)
